data_4063164
loop_
_publ_author_name
'Navarro, Janeth'
'Sola, Eduardo'
'Mart\'in, Marta'
'Dobrinovitch, Isabel T.'
'Lahoz, Fernando J.'
'Oro, Luis A.'

_publ_section_title
;
 C--H Activation and C--C Coupling Reactions in 2-Vinylpyridine Cationic
 Complexes of Iridium
;
_journal_coden_ASTM ORGND7
_journal_issue 8
_journal_name_full Organometallics
_journal_page_first 1908
_journal_page_last 1917
_journal_paper_doi 10.1021/om049953m
_journal_volume 23
_journal_year 2004
_chemical_formula_moiety 'C25 H38 Ir N3 P , B F4'
_chemical_formula_sum 'C25 H38 B F4 Ir N3 P'
_chemical_formula_weight 690.56
_space_group_IT_number 2
_space_group_name_Hall '-P 1'
_space_group_name_H-M_alt 'P -1'
_symmetry_cell_setting triclinic
_symmetry_space_group_name_Hall '-P 1'
_symmetry_space_group_name_H-M 'P -1'
_cell_angle_alpha 72.9650(10)
_cell_angle_beta 88.6210(10)
_cell_angle_gamma 85.8140(10)
_cell_formula_units_Z 4
_cell_length_a 13.4686(8)
_cell_length_b 14.3097(9)
_cell_length_c 14.8785(9)
_cell_measurement_temperature 173(2)
_cell_volume 2734.4(3)
_diffrn_ambient_temperature 173(2)
_exptl_crystal_density_diffrn 1.677
_cod_database_code 4063164

loop_
_symmetry_equiv_pos_as_xyz
'x, y, z'
'-x, -y, -z'

loop_
_atom_site_label
_atom_site_type_symbol
_atom_site_fract_x
_atom_site_fract_y
_atom_site_fract_z
_atom_site_U_iso_or_equiv
_atom_site_adp_type
_atom_site_occupancy
_atom_site_symmetry_multiplicity
_atom_site_calc_flag
_atom_site_refinement_flags
_atom_site_disorder_assembly
_atom_site_disorder_group
Ir1 Ir 0.945629(11) 0.714323(11) 0.307767(10) 0.02772(5) Uani 1 1 d . . .
Ir2 Ir 0.489413(11) 0.302041(11) 0.189426(10) 0.02566(4) Uani 1 1 d . . .
P1 P 0.95357(8) 0.62639(8) 0.20074(7) 0.0286(2) Uani 1 1 d . . .
P2 P 0.48125(8) 0.39179(8) 0.29509(7) 0.0289(2) Uani 1 1 d . . .
N1 N 0.8060(2) 0.7965(2) 0.2650(2) 0.0297(8) Uani 1 1 d . . .
N2 N 0.9592(3) 0.7854(2) 0.4130(2) 0.0344(8) Uani 1 1 d . . .
N3 N 1.0316(2) 0.8256(2) 0.2247(2) 0.0319(8) Uani 1 1 d . . .
N4 N 0.3425(2) 0.2504(2) 0.2112(2) 0.0295(7) Uani 1 1 d . . .
N5 N 0.5170(2) 0.2268(2) 0.0871(2) 0.0290(7) Uani 1 1 d . . .
N6 N 0.5573(2) 0.1750(2) 0.2849(2) 0.0310(8) Uani 1 1 d . . .
C1 C 0.8492(3) 0.6265(3) 0.3871(3) 0.0382(10) Uani 1 1 d . . .
H1 H 0.8728 0.5613 0.4265 0.043(12) Uiso 1 1 d R . .
C2 C 0.7526(3) 0.6569(3) 0.3772(3) 0.0390(11) Uani 1 1 d . . .
H2 H 0.6953 0.6229 0.4106 0.032(10) Uiso 1 1 d R . .
C3 C 0.7256(3) 0.7505(3) 0.3106(3) 0.0335(10) Uani 1 1 d . . .
C4 C 0.6310(3) 0.7954(4) 0.2939(3) 0.0447(12) Uani 1 1 d . . .
H4 H 0.5815 0.7657 0.3290 0.046(13) Uiso 1 1 d R . .
C5 C 0.6159(3) 0.8879(4) 0.2335(3) 0.0486(13) Uani 1 1 d . . .
H5 H 0.5500 0.9216 0.2300 0.061(14) Uiso 1 1 d R . .
C6 C 0.6970(3) 0.9350(4) 0.1901(3) 0.0451(11) Uani 1 1 d . . .
H6 H 0.6942 0.9983 0.1525 0.032(11) Uiso 1 1 d R . .
C7 C 0.7900(3) 0.8882(3) 0.2073(3) 0.0353(10) Uani 1 1 d . . .
H7 H 0.8514 0.9164 0.1832 0.036(12) Uiso 1 1 d R . .
C8 C 1.0696(3) 0.6364(3) 0.3816(3) 0.0414(11) Uani 1 1 d . . .
H8A H 1.1169 0.6255 0.3310 0.078(17) Uiso 1 1 d R . .
H8B H 1.0499 0.5801 0.4370 0.049(13) Uiso 1 1 d R . .
C9 C 1.1239(3) 0.7096(3) 0.4176(3) 0.0459(12) Uani 1 1 d . . .
H9B H 1.1739 0.6704 0.4700 0.038(11) Uiso 1 1 d R . .
H9A H 1.1678 0.7583 0.3642 0.081(17) Uiso 1 1 d R . .
C10 C 1.0495(3) 0.7739(3) 0.4517(3) 0.0381(10) Uani 1 1 d . . .
C11 C 1.0685(4) 0.8193(3) 0.5195(3) 0.0472(12) Uani 1 1 d . . .
H11 H 1.1339 0.8204 0.5421 0.055(14) Uiso 1 1 d R . .
C12 C 0.9952(4) 0.8755(3) 0.5480(3) 0.0508(13) Uani 1 1 d . . .
H12 H 0.9984 0.9071 0.5963 0.044(12) Uiso 1 1 d R . .
C13 C 0.9029(4) 0.8862(3) 0.5078(3) 0.0486(12) Uani 1 1 d . . .
H13 H 0.8450 0.9203 0.5378 0.040(12) Uiso 1 1 d R . .
C14 C 0.8869(3) 0.8398(3) 0.4408(3) 0.0418(11) Uani 1 1 d . . .
H14 H 0.8166 0.8596 0.4066 0.056(13) Uiso 1 1 d R . .
C15 C 1.0741(3) 0.8889(3) 0.1826(3) 0.0371(10) Uani 1 1 d . . .
C16 C 1.1286(4) 0.9685(4) 0.1244(4) 0.0634(15) Uani 1 1 d . . .
H16A H 1.1418 0.9630 0.0670 0.08(2) Uiso 1 1 d R . .
H16B H 1.1858 0.9607 0.1499 0.061(18) Uiso 1 1 d R . .
H16C H 1.1051 1.0343 0.1275 0.10(2) Uiso 1 1 d R . .
C17 C 0.8772(3) 0.6778(3) 0.0936(3) 0.0354(10) Uani 1 1 d . . .
H17 H 0.8916 0.6301 0.0560 0.018(9) Uiso 1 1 d R . .
C18 C 0.9049(4) 0.7804(3) 0.0390(3) 0.0472(12) Uani 1 1 d . . .
H18A H 0.9016 0.8297 0.0751 0.061(14) Uiso 1 1 d R . .
H18B H 0.8586 0.8070 -0.0156 0.055(13) Uiso 1 1 d R . .
H18C H 0.9757 0.7709 0.0116 0.090(18) Uiso 1 1 d R . .
C19 C 0.7651(3) 0.6757(4) 0.1149(3) 0.0529(13) Uani 1 1 d . . .
H19A H 0.7431 0.7275 0.1381 0.061(15) Uiso 1 1 d R . .
H19B H 0.7543 0.6130 0.1564 0.08(2) Uiso 1 1 d R . .
H19C H 0.7279 0.6901 0.0522 0.061(14) Uiso 1 1 d R . .
C20 C 0.9106(3) 0.5005(3) 0.2516(3) 0.0381(10) Uani 1 1 d . . .
H20 H 0.8385 0.5210 0.2738 0.054(13) Uiso 1 1 d R . .
C21 C 0.8893(4) 0.4433(3) 0.1818(3) 0.0520(13) Uani 1 1 d . . .
H21A H 0.9496 0.4272 0.1517 0.056(14) Uiso 1 1 d R . .
H21B H 0.8614 0.3832 0.2125 0.086(18) Uiso 1 1 d R . .
H21C H 0.8489 0.4834 0.1298 0.054(14) Uiso 1 1 d R . .
C22 C 0.9784(4) 0.4370(3) 0.3281(3) 0.0584(14) Uani 1 1 d . . .
H22A H 1.0353 0.4122 0.3013 0.055(15) Uiso 1 1 d R . .
H22B H 0.9454 0.3794 0.3604 0.080(17) Uiso 1 1 d R . .
H22C H 0.9968 0.4741 0.3719 0.10(2) Uiso 1 1 d R . .
C23 C 1.0802(3) 0.6018(3) 0.1541(3) 0.0426(11) Uani 1 1 d . . .
H23 H 1.1189 0.5456 0.2049 0.076(16) Uiso 1 1 d R . .
C24 C 1.0802(3) 0.5787(4) 0.0603(3) 0.0483(12) Uani 1 1 d . . .
H24A H 1.0413 0.5245 0.0687 0.048(13) Uiso 1 1 d R . .
H24B H 1.1527 0.5589 0.0436 0.045(12) Uiso 1 1 d R . .
H24C H 1.0565 0.6376 0.0107 0.071(17) Uiso 1 1 d R . .
C25 C 1.1556(3) 0.6755(4) 0.1498(4) 0.0544(13) Uani 1 1 d . . .
H25A H 1.2189 0.6495 0.1334 0.029(10) Uiso 1 1 d R . .
H25B H 1.1407 0.7416 0.0963 0.078(17) Uiso 1 1 d R . .
H25C H 1.1648 0.6904 0.2103 0.031(11) Uiso 1 1 d R . .
C26 C 0.4116(3) 0.4081(3) 0.0963(3) 0.0352(10) Uani 1 1 d . . .
H26 H 0.4356 0.4735 0.0498 0.036(11) Uiso 1 1 d R . .
C27 C 0.3137(3) 0.3993(3) 0.0908(3) 0.0390(11) Uani 1 1 d . . .
H27 H 0.2806 0.4462 0.0337 0.058(13) Uiso 1 1 d R . .
C28 C 0.2739(3) 0.3141(3) 0.1542(3) 0.0361(10) Uani 1 1 d . . .
C29 C 0.1750(3) 0.2919(4) 0.1591(3) 0.0485(12) Uani 1 1 d . . .
H29 H 0.1269 0.3436 0.1245 0.047(13) Uiso 1 1 d R . .
C30 C 0.1459(3) 0.2067(4) 0.2173(3) 0.0594(15) Uani 1 1 d . . .
H30 H 0.0728 0.1944 0.2175 0.070(15) Uiso 1 1 d R . .
C31 C 0.2172(4) 0.1395(4) 0.2703(3) 0.0526(13) Uani 1 1 d . . .
H31 H 0.2027 0.0802 0.3102 0.054(15) Uiso 1 1 d R . .
C32 C 0.3146(3) 0.1648(3) 0.2657(3) 0.0388(11) Uani 1 1 d . . .
H32 H 0.3654 0.1143 0.2996 0.036(11) Uiso 1 1 d R . .
C33 C 0.6256(3) 0.3539(3) 0.1346(3) 0.0410(11) Uani 1 1 d . . .
H33A H 0.6096 0.4236 0.0781 0.12(2) Uiso 1 1 d R . .
H33B H 0.6577 0.3862 0.1776 0.054(13) Uiso 1 1 d R . .
C34 C 0.6796(3) 0.2791(4) 0.0988(4) 0.0573(14) Uani 1 1 d . . .
H34A H 0.7364 0.3089 0.0540 0.052(13) Uiso 1 1 d R . .
H34B H 0.7124 0.2245 0.1563 0.13(2) Uiso 1 1 d R . .
C35 C 0.6112(3) 0.2280(3) 0.0537(3) 0.0403(11) Uani 1 1 d . . .
C36 C 0.6373(4) 0.1836(3) -0.0149(3) 0.0516(13) Uani 1 1 d . . .
H36 H 0.7027 0.1773 -0.0356 0.047(13) Uiso 1 1 d R . .
C37 C 0.5700(4) 0.1371(3) -0.0494(3) 0.0512(13) Uani 1 1 d . . .
H37 H 0.5904 0.0983 -0.0872 0.060(15) Uiso 1 1 d R . .
C38 C 0.4741(4) 0.1358(4) -0.0149(3) 0.0561(14) Uani 1 1 d . . .
H38 H 0.4206 0.1124 -0.0456 0.084(17) Uiso 1 1 d R . .
C39 C 0.4503(3) 0.1822(3) 0.0517(3) 0.0465(12) Uani 1 1 d . . .
H39 H 0.3792 0.1816 0.0822 0.027(10) Uiso 1 1 d R . .
C40 C 0.5913(3) 0.1063(3) 0.3361(3) 0.0338(10) Uani 1 1 d . . .
C41 C 0.6363(4) 0.0207(3) 0.4047(3) 0.0544(13) Uani 1 1 d . . .
H41A H 0.7024 0.0038 0.3826 0.082 Uiso 1 1 calc R . .
H41B H 0.5944 -0.0344 0.4131 0.082 Uiso 1 1 calc R . .
H41C H 0.6427 0.0349 0.4648 0.082 Uiso 1 1 calc R . .
C42 C 0.3927(3) 0.3535(3) 0.3938(3) 0.0352(10) Uani 1 1 d . . .
H42 H 0.4024 0.4017 0.4270 0.039(11) Uiso 1 1 d R . .
C43 C 0.4149(3) 0.2477(3) 0.4512(3) 0.0414(11) Uani 1 1 d . . .
H43A H 0.4099 0.1987 0.4136 0.042(12) Uiso 1 1 d R . .
H43B H 0.4820 0.2367 0.4782 0.026(10) Uiso 1 1 d R . .
H43C H 0.3701 0.2291 0.5081 0.034(11) Uiso 1 1 d R . .
C44 C 0.2823(3) 0.3723(3) 0.3626(3) 0.0416(11) Uani 1 1 d . . .
H44A H 0.2650 0.3170 0.3412 0.041(12) Uiso 1 1 d R . .
H44B H 0.2688 0.4317 0.3087 0.028(10) Uiso 1 1 d R . .
H44C H 0.2489 0.3753 0.4233 0.056(13) Uiso 1 1 d R . .
C45 C 0.4405(3) 0.5232(3) 0.2401(3) 0.0387(10) Uani 1 1 d . . .
H45 H 0.3858 0.5225 0.1985 0.034(11) Uiso 1 1 d R . .
C46 C 0.5186(4) 0.5776(3) 0.1724(3) 0.0529(13) Uani 1 1 d . . .
H46A H 0.4899 0.6425 0.1397 0.066(15) Uiso 1 1 d R . .
H46B H 0.5434 0.5381 0.1318 0.047(13) Uiso 1 1 d R . .
H46C H 0.5800 0.5864 0.2148 0.081(17) Uiso 1 1 d R . .
C47 C 0.4048(4) 0.5851(3) 0.3038(3) 0.0546(13) Uani 1 1 d . . .
H47A H 0.3824 0.6502 0.2691 0.046(13) Uiso 1 1 d R . .
H47B H 0.4672 0.5913 0.3390 0.077(17) Uiso 1 1 d R . .
H47C H 0.3595 0.5584 0.3483 0.074(19) Uiso 1 1 d R . .
C48 C 0.6025(3) 0.3980(3) 0.3509(3) 0.0373(10) Uani 1 1 d . . .
H48 H 0.6412 0.4507 0.2972 0.040(11) Uiso 1 1 d R . .
C49 C 0.5937(3) 0.4314(3) 0.4393(3) 0.0490(12) Uani 1 1 d . . .
H49A H 0.5623 0.3785 0.4954 0.059(14) Uiso 1 1 d R . .
H49B H 0.5519 0.4988 0.4212 0.049(13) Uiso 1 1 d R . .
H49C H 0.6615 0.4436 0.4603 0.052(13) Uiso 1 1 d R . .
C50 C 0.6727(3) 0.3076(3) 0.3721(3) 0.0470(12) Uani 1 1 d . . .
H50C H 0.6879 0.2803 0.3198 0.048(13) Uiso 1 1 d R . .
H50A H 0.6510 0.2540 0.4207 0.044(13) Uiso 1 1 d R . .
H50B H 0.7403 0.3175 0.3973 0.064(14) Uiso 1 1 d R . .
B1 B 0.8936(4) 0.1160(5) 0.1923(6) 0.067(2) Uani 1 1 d . . .
B2 B 0.3570(5) 0.8897(5) 0.3456(5) 0.0543(15) Uani 1 1 d . . .
F1 F 0.9152(2) 0.2125(2) 0.1697(3) 0.1068(13) Uani 1 1 d . . .
F2 F 0.9713(2) 0.0560(2) 0.2377(2) 0.0875(10) Uani 1 1 d . . .
F3 F 0.8733(3) 0.0961(3) 0.1103(2) 0.0989(11) Uani 1 1 d . . .
F4 F 0.8126(2) 0.0980(3) 0.2509(3) 0.1001(12) Uani 1 1 d . . .
F5 F 0.3918(2) 0.7938(2) 0.3723(2) 0.0839(10) Uani 1 1 d . . .
F6 F 0.3535(3) 0.9269(3) 0.2512(2) 0.1125(14) Uani 1 1 d . . .
F7 F 0.2694(3) 0.9048(3) 0.3856(3) 0.1168(14) Uani 1 1 d . . .
F8 F 0.4240(3) 0.9413(2) 0.3757(2) 0.0997(11) Uani 1 1 d . . .

loop_
_atom_site_aniso_label
_atom_site_aniso_U_11
_atom_site_aniso_U_22
_atom_site_aniso_U_33
_atom_site_aniso_U_23
_atom_site_aniso_U_13
_atom_site_aniso_U_12
Ir1 0.03471(9) 0.02515(9) 0.02302(8) -0.00598(7) -0.00145(7) -0.00415(7)
Ir2 0.02520(8) 0.02946(9) 0.02162(8) -0.00612(7) -0.00063(6) -0.00275(7)
P1 0.0318(6) 0.0275(6) 0.0272(5) -0.0086(5) 0.0006(4) -0.0045(5)
P2 0.0314(6) 0.0308(6) 0.0246(5) -0.0076(5) -0.0024(4) -0.0036(5)
N1 0.0324(18) 0.034(2) 0.0277(18) -0.0167(16) -0.0008(14) -0.0038(16)
N2 0.047(2) 0.030(2) 0.0263(18) -0.0072(15) -0.0020(16) -0.0078(17)
N3 0.0344(19) 0.031(2) 0.0292(18) -0.0072(16) -0.0014(15) -0.0026(16)
N4 0.0293(18) 0.035(2) 0.0295(18) -0.0172(16) 0.0022(14) -0.0025(15)
N5 0.0315(18) 0.032(2) 0.0237(17) -0.0097(15) 0.0007(14) 0.0011(15)
N6 0.0280(18) 0.034(2) 0.0320(19) -0.0114(16) -0.0012(15) -0.0001(16)
C1 0.062(3) 0.029(2) 0.024(2) -0.0071(19) 0.006(2) -0.009(2)
C2 0.047(3) 0.043(3) 0.034(2) -0.019(2) 0.018(2) -0.019(2)
C3 0.037(2) 0.040(3) 0.032(2) -0.022(2) 0.0025(18) -0.010(2)
C4 0.036(3) 0.069(4) 0.042(3) -0.034(3) 0.007(2) -0.014(3)
C5 0.038(3) 0.072(4) 0.046(3) -0.036(3) -0.008(2) 0.014(3)
C6 0.051(3) 0.041(3) 0.043(3) -0.014(2) -0.010(2) 0.010(2)
C7 0.039(3) 0.039(3) 0.032(2) -0.018(2) -0.0044(19) 0.002(2)
C8 0.047(3) 0.039(3) 0.041(3) -0.017(2) -0.007(2) 0.003(2)
C9 0.054(3) 0.043(3) 0.041(3) -0.013(2) -0.020(2) 0.001(2)
C10 0.052(3) 0.031(2) 0.031(2) -0.0063(19) -0.009(2) -0.006(2)
C11 0.064(3) 0.039(3) 0.041(3) -0.012(2) -0.016(2) -0.013(2)
C12 0.081(4) 0.040(3) 0.036(3) -0.016(2) -0.005(3) -0.016(3)
C13 0.064(3) 0.049(3) 0.039(3) -0.022(2) 0.004(2) -0.010(3)
C14 0.050(3) 0.040(3) 0.035(2) -0.010(2) 0.003(2) -0.005(2)
C15 0.042(3) 0.031(2) 0.040(3) -0.012(2) 0.003(2) -0.003(2)
C16 0.063(4) 0.051(4) 0.076(4) -0.017(3) 0.028(3) -0.024(3)
C17 0.046(3) 0.038(3) 0.025(2) -0.0153(19) -0.0077(19) 0.003(2)
C18 0.074(4) 0.036(3) 0.028(2) -0.007(2) -0.005(2) 0.006(2)
C19 0.047(3) 0.067(4) 0.053(3) -0.032(3) -0.017(2) 0.011(3)
C20 0.049(3) 0.029(2) 0.038(2) -0.010(2) 0.004(2) -0.010(2)
C21 0.065(3) 0.042(3) 0.055(3) -0.022(3) 0.006(3) -0.016(3)
C22 0.090(4) 0.028(3) 0.053(3) -0.004(3) -0.010(3) -0.003(3)
C23 0.033(2) 0.052(3) 0.049(3) -0.026(2) 0.006(2) 0.000(2)
C24 0.044(3) 0.052(3) 0.057(3) -0.030(3) 0.013(2) -0.004(3)
C25 0.036(3) 0.069(4) 0.069(4) -0.038(3) 0.012(2) -0.008(3)
C26 0.048(3) 0.030(2) 0.026(2) -0.0054(18) -0.0065(19) 0.001(2)
C27 0.046(3) 0.044(3) 0.027(2) -0.012(2) -0.010(2) 0.008(2)
C28 0.028(2) 0.053(3) 0.035(2) -0.028(2) -0.0039(18) 0.001(2)
C29 0.036(3) 0.072(4) 0.048(3) -0.032(3) -0.003(2) -0.004(3)
C30 0.031(3) 0.105(5) 0.063(4) -0.053(3) 0.007(2) -0.022(3)
C31 0.057(3) 0.065(4) 0.048(3) -0.030(3) 0.019(3) -0.032(3)
C32 0.046(3) 0.042(3) 0.035(2) -0.020(2) 0.010(2) -0.013(2)
C33 0.032(2) 0.058(3) 0.038(3) -0.020(2) 0.0079(19) -0.009(2)
C34 0.039(3) 0.082(4) 0.062(3) -0.036(3) 0.019(3) -0.016(3)
C35 0.035(2) 0.048(3) 0.035(2) -0.010(2) 0.0065(19) -0.001(2)
C36 0.050(3) 0.054(3) 0.052(3) -0.021(3) 0.019(2) 0.002(3)
C37 0.066(3) 0.052(3) 0.043(3) -0.027(3) 0.009(2) 0.003(3)
C38 0.059(3) 0.069(4) 0.054(3) -0.039(3) -0.002(3) -0.002(3)
C39 0.041(3) 0.061(3) 0.044(3) -0.028(2) 0.007(2) -0.003(2)
C40 0.034(2) 0.040(3) 0.032(2) -0.017(2) -0.0022(19) 0.000(2)
C41 0.072(3) 0.043(3) 0.042(3) -0.005(2) -0.014(2) 0.012(3)
C42 0.045(3) 0.039(3) 0.026(2) -0.016(2) 0.0041(18) -0.007(2)
C43 0.054(3) 0.042(3) 0.026(2) -0.006(2) 0.006(2) -0.010(2)
C44 0.040(3) 0.052(3) 0.036(3) -0.019(2) 0.004(2) -0.003(2)
C45 0.050(3) 0.028(2) 0.037(2) -0.010(2) -0.009(2) 0.004(2)
C46 0.070(4) 0.034(3) 0.049(3) -0.002(2) 0.002(3) -0.010(3)
C47 0.069(4) 0.040(3) 0.057(3) -0.021(3) -0.004(3) 0.011(3)
C48 0.038(2) 0.038(3) 0.039(2) -0.015(2) -0.007(2) -0.008(2)
C49 0.055(3) 0.050(3) 0.049(3) -0.025(3) -0.016(2) -0.007(3)
C50 0.040(3) 0.057(3) 0.047(3) -0.021(3) -0.015(2) 0.002(2)
B1 0.033(3) 0.052(4) 0.129(7) -0.044(4) 0.004(4) -0.006(3)
B2 0.052(4) 0.053(4) 0.063(4) -0.026(3) 0.002(3) -0.008(3)
F1 0.059(2) 0.046(2) 0.225(4) -0.053(2) -0.027(2) -0.0004(16)
F2 0.058(2) 0.058(2) 0.148(3) -0.035(2) -0.002(2) 0.0034(17)
F3 0.118(3) 0.090(3) 0.096(3) -0.031(2) 0.013(2) -0.046(2)
F4 0.057(2) 0.117(3) 0.135(3) -0.052(3) 0.020(2) -0.007(2)
F5 0.083(2) 0.056(2) 0.112(3) -0.0251(19) -0.007(2) -0.0009(18)
F6 0.140(3) 0.141(3) 0.056(2) -0.041(2) -0.024(2) 0.053(3)
F7 0.080(3) 0.090(3) 0.167(4) -0.022(3) 0.063(2) -0.007(2)
F8 0.106(3) 0.080(3) 0.120(3) -0.036(2) -0.026(2) -0.018(2)

loop_
_geom_bond_atom_site_label_1
_geom_bond_atom_site_label_2
_geom_bond_distance
_geom_bond_site_symmetry_2
_geom_bond_publ_flag
Ir1 C1 1.988(4) . ?
Ir1 C8 2.082(4) . ?
Ir1 N3 2.110(3) . ?
Ir1 N2 2.119(3) . ?
Ir1 N1 2.150(3) . ?
Ir1 P1 2.2972(10) . ?
Ir2 C26 1.982(4) . ?
Ir2 C33 2.086(4) . ?
Ir2 N6 2.114(3) . ?
Ir2 N5 2.119(3) . ?
Ir2 N4 2.147(3) . ?
Ir2 P2 2.2993(10) . ?
P1 C17 1.850(4) . ?
P1 C20 1.867(4) . ?
P1 C23 1.874(4) . ?
P2 C42 1.849(4) . ?
P2 C45 1.864(4) . ?
P2 C48 1.869(4) . ?
N1 C7 1.346(5) . ?
N1 C3 1.368(5) . ?
N2 C10 1.336(5) . ?
N2 C14 1.335(5) . ?
N3 C15 1.126(5) . ?
N4 C32 1.331(5) . ?
N4 C28 1.366(5) . ?
N5 C39 1.340(5) . ?
N5 C35 1.352(5) . ?
N6 C40 1.126(5) . ?
C1 C2 1.340(6) . ?
C1 H1 0.9803 . ?
C2 C3 1.441(6) . ?
C2 H2 0.9860 . ?
C3 C4 1.378(6) . ?
C4 C5 1.369(6) . ?
C4 H4 0.8906 . ?
C5 C6 1.372(6) . ?
C5 H5 0.9741 . ?
C6 C7 1.370(5) . ?
C6 H6 0.9129 . ?
C7 H7 0.9613 . ?
C8 C9 1.542(5) . ?
C8 H8A 1.0139 . ?
C8 H8B 1.0158 . ?
C9 C10 1.491(6) . ?
C9 H9B 1.0442 . ?
C9 H9A 1.0873 . ?
C10 C11 1.389(5) . ?
C11 C12 1.365(6) . ?
C11 H11 0.9529 . ?
C12 C13 1.371(6) . ?
C12 H12 0.9577 . ?
C13 C14 1.378(5) . ?
C13 H13 1.0498 . ?
C14 H14 1.0665 . ?
C15 C16 1.449(6) . ?
C16 H16A 0.8923 . ?
C16 H16B 0.8528 . ?
C16 H16C 0.9860 . ?
C17 C18 1.523(5) . ?
C17 C19 1.536(5) . ?
C17 H17 1.0088 . ?
C18 H18A 1.0030 . ?
C18 H18B 1.0015 . ?
C18 H18C 1.0434 . ?
C19 H19A 0.9325 . ?
C19 H19B 0.9471 . ?
C19 H19C 1.0280 . ?
C20 C22 1.509(6) . ?
C20 C21 1.542(5) . ?
C20 H20 1.0674 . ?
C21 H21A 0.9634 . ?
C21 H21B 0.9479 . ?
C21 H21C 0.9687 . ?
C22 H22A 0.9500 . ?
C22 H22B 0.9581 . ?
C22 H22C 0.9989 . ?
C23 C25 1.504(6) . ?
C23 C24 1.525(5) . ?
C23 H23 1.0454 . ?
C24 H24A 0.9439 . ?
C24 H24B 1.0418 . ?
C24 H24C 0.9825 . ?
C25 H25A 0.9599 . ?
C25 H25B 1.0520 . ?
C25 H25C 0.9974 . ?
C26 C27 1.341(5) . ?
C26 H26 1.0556 . ?
C27 C28 1.436(6) . ?
C27 H27 1.0056 . ?
C28 C29 1.387(5) . ?
C29 C30 1.350(6) . ?
C29 H29 0.9770 . ?
C30 C31 1.388(7) . ?
C30 H30 1.0128 . ?
C31 C32 1.380(5) . ?
C31 H31 0.9139 . ?
C32 H32 0.9881 . ?
C33 C34 1.470(6) . ?
C33 H33A 1.1115 . ?
C33 H33B 1.0129 . ?
C34 C35 1.499(6) . ?
C34 H34A 1.0342 . ?
C34 H34B 1.0548 . ?
C35 C36 1.378(6) . ?
C36 C37 1.356(6) . ?
C36 H36 0.9331 . ?
C37 C38 1.377(6) . ?
C37 H37 0.9249 . ?
C38 C39 1.364(6) . ?
C38 H38 0.9911 . ?
C39 H39 1.0492 . ?
C40 C41 1.449(5) . ?
C41 H41A 0.9800 . ?
C41 H41B 0.9800 . ?
C41 H41C 0.9800 . ?
C42 C43 1.517(5) . ?
C42 C44 1.548(5) . ?
C42 H42 0.9772 . ?
C43 H43A 1.0232 . ?
C43 H43B 0.9806 . ?
C43 H43C 1.0085 . ?
C44 H44A 0.9806 . ?
C44 H44B 0.9924 . ?
C44 H44C 1.0089 . ?
C45 C46 1.529(6) . ?
C45 C47 1.524(5) . ?
C45 H45 0.9759 . ?
C46 H46A 0.9697 . ?
C46 H46B 0.9793 . ?
C46 H46C 1.0870 . ?
C47 H47A 0.9547 . ?
C47 H47B 1.0233 . ?
C47 H47C 0.9069 . ?
C48 C50 1.503(5) . ?
C48 C49 1.525(5) . ?
C48 H48 1.0784 . ?
C49 H49A 1.0524 . ?
C49 H49B 1.0471 . ?
C49 H49C 1.0143 . ?
C50 H50C 0.9793 . ?
C50 H50A 0.9456 . ?
C50 H50B 1.0281 . ?
B1 F4 1.371(7) . ?
B1 F2 1.361(7) . ?
B1 F3 1.369(7) . ?
B1 F1 1.374(7) . ?
B2 F7 1.340(6) . ?
B2 F6 1.350(6) . ?
B2 F5 1.363(6) . ?
B2 F8 1.366(6) . ?
